data_9009893
loop_
_publ_author_name
'Ruszala, F. A.'
'Anderson, J. B.'
'Kostiner, E.'

_publ_section_title
;Crystal structures of two isomorphs of arsenoclasite: Co5(PO4)2(OH)4 and
 Mn5(PO4)2(OH)4 Locality: synthetic
;
_journal_name_full 'Inorganic Chemistry'
_journal_page_first 2417
_journal_page_last 2422
_journal_paper_doi 10.1021/ic50175a051
_journal_volume 16
_journal_year 1977
_chemical_compound_source Synthetic
_chemical_formula_structural Co5(OH)4(PO4)2
_chemical_formula_sum 'Co5 H4 O12 P2'
_space_group_IT_number 19
_symmetry_space_group_name_Hall 'P 2ac 2ab'
_symmetry_space_group_name_H-M 'P 21 21 21'
_cell_angle_alpha 90
_cell_angle_beta 90
_cell_angle_gamma 90
_cell_formula_units_Z 4
_cell_length_a 8.903
_cell_length_b 17.3970
_cell_length_c 5.5154
_cell_volume 854.255
_database_code_amcsd 0012685
_exptl_crystal_density_diffrn 4.297
_cod_original_formula_sum 'Co5 P2 O12 H4'
_cod_database_code 9009893
_amcsd_formula_title Co5(OH)4(PO4)2

loop_
_space_group_symop_operation_xyz
x,y,z
-x,1/2+y,1/2-z
1/2+x,1/2-y,-z
1/2-x,-y,1/2+z

loop_
_atom_site_label
_atom_site_fract_x
_atom_site_fract_y
_atom_site_fract_z
_atom_site_U_iso_or_equiv
_atom_site_type_symbol
_atom_site_attached_hydrogens
Co1 0.37720 0.12597 0.44630 0.00469 Co 0
Co2 0.38150 0.03206 0.95330 0.00494 Co 0
Co3 0.35660 0.22173 0.93090 0.00507 Co 0
Co4 0.74960 0.93130 0.76710 0.00557 Co 0
Co5 0.50660 0.82190 0.08640 0.00583 Co 0
P1 0.68010 0.12030 0.81060 0.00304 P 0
P2 0.42930 0.87180 0.62500 0.00329 P 0
O1 0.74220 0.85820 0.06790 0.00545 O 0
O2 0.50760 0.12270 0.77880 0.00519 O 0
O3 0.72770 0.17350 0.02130 0.00709 O 0
O4 0.72730 0.03990 0.89660 0.00595 O 0
O5 0.25570 0.87310 0.62030 0.00469 O 0
O6 0.49720 0.92930 0.81100 0.00849 O 0
O7 0.48430 0.89050 0.37110 0.00633 O 0
O8 0.48150 0.79280 0.72200 0.00697 O 0
O-H9 0.46660 0.21990 0.25310 0.00646 O 1
O-H10 0.26150 0.79720 0.12150 0.00659 O 1
O-H11 0.25760 0.04120 0.63850 0.00545 O 1
O-H12 0.51590 0.05120 0.26750 0.00583 O 1

loop_
_cod_changelog_entry_id
_cod_changelog_entry_author
_cod_changelog_entry_date
_cod_changelog_entry_text
1
;cod-tools version 3.8.0
Id: cif_guess_AMCSD_atom_types 9574 2023-05-10 09:00:05Z saulius
;
2023-05-10T18:52:16+03:00
;Derived atom types and hydrogen counts
from atom names that follow the AMCSD naming convention
(Wat == water, O-H == hydroxyl).
;

loop_
_cod_related_entry_id
_cod_related_entry_database
_cod_related_entry_code
1 AMCSD 0012685
